data_2225209
loop_
_publ_author_name
'Abbasi, Muhammad Athar'
'Jahangir, Muhammad'
'Akkurt, Mehmet'
Aziz-ur-Rehman
'Khan, Islam Ullah'
'Sharif, Shahzad'

_publ_section_title
;
 1-Chloromethyl-3-nitrobenzene
;
_journal_coeditor_code CV2694
_journal_issue 3
_journal_name_full 'Acta Crystallographica Section E'
_journal_page_first o608
_journal_paper_doi 10.1107/S1600536810005076
_journal_volume 66
_journal_year 2010
_chemical_formula_iupac 'C7 H6 Cl N O2'
_chemical_formula_moiety 'C7 H6 Cl N O2'
_chemical_formula_sum 'C7 H6 Cl N O2'
_chemical_formula_weight 171.58
_chemical_name_systematic
;
1-Chloromethyl-3-nitrobenzene
;
_space_group_IT_number 14
_symmetry_cell_setting monoclinic
_symmetry_space_group_name_Hall '-P 2ybc'
_symmetry_space_group_name_H-M 'P 1 21/c 1'
_atom_sites_solution_hydrogens geom
_atom_sites_solution_primary direct
_atom_sites_solution_secondary difmap
_cell_angle_alpha 90
_cell_angle_beta 112.709(2)
_cell_angle_gamma 90
_cell_formula_units_Z 4
_cell_length_a 12.1219(10)
_cell_length_b 4.5104(4)
_cell_length_c 15.1219(11)
_cell_measurement_reflns_used 2610
_cell_measurement_temperature 296(2)
_cell_measurement_theta_max 26.94
_cell_measurement_theta_min 2.78
_cell_volume 762.69(11)
_computing_cell_refinement 'SAINT (Bruker, 2007)'
_computing_data_collection 'APEX2 (Bruker, 2007)'
_computing_data_reduction 'SAINT (Bruker, 2007)'
_computing_molecular_graphics 'ORTEP-3 for Windows (Farrugia, 1997)'
_computing_publication_material 'Wingx (Farrugia, 1999) and PLATON (Spek, 2009)'
_computing_structure_refinement 'SHELXL97 (Sheldrick, 2008)'
_computing_structure_solution 'SHELXS97 (Sheldrick, 2008)'
_diffrn_ambient_temperature 296(2)
_diffrn_measured_fraction_theta_full 0.994
_diffrn_measured_fraction_theta_max 0.994
_diffrn_measurement_device_type 'Bruker Kappa APEXII CCD area-detector'
_diffrn_measurement_method '\f and \w scans'
_diffrn_radiation_monochromator graphite
_diffrn_radiation_source 'sealed tube'
_diffrn_radiation_type MoK\a
_diffrn_radiation_wavelength 0.71073
_diffrn_reflns_av_R_equivalents 0.0227
_diffrn_reflns_av_sigmaI/netI 0.0183
_diffrn_reflns_limit_h_max 16
_diffrn_reflns_limit_h_min -16
_diffrn_reflns_limit_k_max 5
_diffrn_reflns_limit_k_min -6
_diffrn_reflns_limit_l_max 20
_diffrn_reflns_limit_l_min -19
_diffrn_reflns_number 8475
_diffrn_reflns_reduction_process
;
;
_diffrn_reflns_theta_full 28.42
_diffrn_reflns_theta_max 28.42
_diffrn_reflns_theta_min 1.82
_exptl_absorpt_coefficient_mu 0.444
_exptl_absorpt_correction_type none
_exptl_crystal_colour 'pale yellow'
_exptl_crystal_density_diffrn 1.494
_exptl_crystal_density_method 'not measured'
_exptl_crystal_description slab
_exptl_crystal_F_000 352
_exptl_crystal_size_max 0.34
_exptl_crystal_size_mid 0.18
_exptl_crystal_size_min 0.11
_refine_diff_density_max 0.254
_refine_diff_density_min -0.260
_refine_ls_extinction_method none
_refine_ls_goodness_of_fit_ref 1.031
_refine_ls_hydrogen_treatment constr
_refine_ls_matrix_type full
_refine_ls_number_parameters 100
_refine_ls_number_reflns 1903
_refine_ls_number_restraints 0
_refine_ls_restrained_S_all 1.031
_refine_ls_R_factor_all 0.0613
_refine_ls_R_factor_gt 0.0406
_refine_ls_shift/su_max 0.000
_refine_ls_shift/su_mean 0.000
_refine_ls_structure_factor_coef Fsqd
_refine_ls_weighting_details 'calc w=1/[\s^2^(Fo^2^)+(0.0443P)^2^+0.2569P] where P=(Fo^2^+2Fc^2^)/3'
_refine_ls_weighting_scheme calc
_refine_ls_wR_factor_gt 0.1018
_refine_ls_wR_factor_ref 0.1160
_reflns_number_gt 1350
_reflns_number_total 1903
_reflns_threshold_expression I>2\s(I)
_cod_data_source_file cv2694.cif
_cod_data_source_block I
_cod_original_sg_symbol_H-M 'P 21/c'
_cod_database_code 2225209
_cod_database_fobs_code 2225209

loop_
_symmetry_equiv_pos_site_id
_symmetry_equiv_pos_as_xyz
1 x,y,z
2 -x,1/2+y,1/2-z
3 -x,-y,-z
4 x,1/2-y,1/2+z

loop_
_atom_site_aniso_label
_atom_site_aniso_U_11
_atom_site_aniso_U_22
_atom_site_aniso_U_33
_atom_site_aniso_U_12
_atom_site_aniso_U_13
_atom_site_aniso_U_23
Cl1 0.0538(3) 0.1001(5) 0.0947(4) -0.0057(3) 0.0195(3) -0.0148(3)
O1 0.1089(13) 0.1307(16) 0.0585(9) -0.0134(13) 0.0306(9) -0.0266(10)
O2 0.1138(14) 0.1320(17) 0.0669(10) 0.0001(12) 0.0459(10) 0.0313(10)
N1 0.0684(10) 0.0841(13) 0.0505(9) 0.0193(10) 0.0265(8) 0.0092(9)
C1 0.0587(10) 0.0689(12) 0.0572(10) -0.0008(9) 0.0300(9) 0.0060(9)
C2 0.0500(9) 0.0607(11) 0.0548(10) 0.0006(9) 0.0179(8) -0.0025(9)
C3 0.0518(9) 0.0558(11) 0.0436(8) 0.0127(8) 0.0200(7) 0.0054(7)
C4 0.0546(9) 0.0498(10) 0.0624(10) 0.0059(8) 0.0278(8) 0.0097(8)
C5 0.0517(9) 0.0445(10) 0.0583(10) 0.0084(8) 0.0175(8) -0.0027(8)
C6 0.0593(10) 0.0640(12) 0.0471(9) 0.0104(9) 0.0236(8) 0.0004(8)
C7 0.0683(13) 0.0587(12) 0.0863(15) 0.0003(10) 0.0210(11) -0.0148(11)

loop_
_atom_site_type_symbol
_atom_site_label
_atom_site_fract_x
_atom_site_fract_y
_atom_site_fract_z
_atom_site_U_iso_or_equiv
_atom_site_thermal_displace_type
_atom_site_calc_flag
_atom_site_refinement_flags
_atom_site_occupancy
Cl Cl1 0.46056(5) 0.88735(16) 0.10489(5) 0.0856(2) Uani . . 1.000
O O1 0.91285(17) 1.2499(5) 0.51307(11) 0.0999(7) Uani . . 1.000
O O2 0.78454(18) 0.9074(5) 0.49378(12) 0.1009(8) Uani . . 1.000
N N1 0.83972(16) 1.0739(5) 0.46346(11) 0.0666(6) Uani . . 1.000
C C1 0.86599(17) 1.2052(5) 0.23036(13) 0.0593(6) Uani . . 1.000
C C2 0.88908(16) 1.2205(5) 0.32703(13) 0.0559(6) Uani . . 1.000
C C3 0.81640(15) 1.0604(4) 0.36006(11) 0.0499(5) Uani . . 1.000
C C4 0.72367(16) 0.8898(4) 0.30166(13) 0.0540(6) Uani . . 1.000
C C5 0.70089(15) 0.8763(4) 0.20455(13) 0.0526(6) Uani . . 1.000
C C6 0.77357(17) 1.0351(4) 0.17013(12) 0.0559(6) Uani . . 1.000
C C7 0.60014(19) 0.6926(5) 0.13890(17) 0.0738(8) Uani . . 1.000
H H1 0.91350 1.31120 0.20570 0.0710 Uiso calc R 1.000
H H2 0.95160 1.33500 0.36830 0.0670 Uiso calc R 1.000
H H4 0.67650 0.78420 0.32670 0.0650 Uiso calc R 1.000
H H6 0.75960 1.02650 0.10520 0.0670 Uiso calc R 1.000
H H7A 0.59560 0.50880 0.17070 0.0890 Uiso calc R 1.000
H H7B 0.61490 0.64360 0.08200 0.0890 Uiso calc R 1.000

loop_
_atom_type_symbol
_atom_type_description
_atom_type_scat_dispersion_real
_atom_type_scat_dispersion_imag
_atom_type_scat_source
O O 0.0106 0.0060 'International Tables Vol C Tables 4.2.6.8 and 6.1.1.4'
N N 0.0061 0.0033 'International Tables Vol C Tables 4.2.6.8 and 6.1.1.4'
Cl Cl 0.1484 0.1585 'International Tables Vol C Tables 4.2.6.8 and 6.1.1.4'
H H 0.0000 0.0000 'International Tables Vol C Tables 4.2.6.8 and 6.1.1.4'
C C 0.0033 0.0016 'International Tables Vol C Tables 4.2.6.8 and 6.1.1.4'

loop_
_geom_angle_atom_site_label_1
_geom_angle_atom_site_label_2
_geom_angle_atom_site_label_3
_geom_angle_site_symmetry_1
_geom_angle_site_symmetry_2
_geom_angle_site_symmetry_3
_geom_angle
_geom_angle_publ_flag
O1 N1 O2 . . . 123.57(18) no
O1 N1 C3 . . . 118.53(19) no
O2 N1 C3 . . . 117.90(18) no
C2 C1 C6 . . . 120.7(2) no
C1 C2 C3 . . . 117.56(18) no
N1 C3 C2 . . . 118.37(17) no
N1 C3 C4 . . . 118.69(17) no
C2 C3 C4 . . . 122.94(16) no
C3 C4 C5 . . . 119.12(18) no
C4 C5 C6 . . . 118.70(17) no
C4 C5 C7 . . . 120.40(18) no
C6 C5 C7 . . . 120.90(17) no
C1 C6 C5 . . . 120.98(17) no
Cl1 C7 C5 . . . 110.94(15) no
C2 C1 H1 . . . 120.00 no
C6 C1 H1 . . . 120.00 no
C1 C2 H2 . . . 121.00 no
C3 C2 H2 . . . 121.00 no
C3 C4 H4 . . . 120.00 no
C5 C4 H4 . . . 120.00 no
C1 C6 H6 . . . 120.00 no
C5 C6 H6 . . . 120.00 no
Cl1 C7 H7A . . . 109.00 no
Cl1 C7 H7B . . . 109.00 no
C5 C7 H7A . . . 109.00 no
C5 C7 H7B . . . 109.00 no
H7A C7 H7B . . . 108.00 no

loop_
_geom_bond_atom_site_label_1
_geom_bond_atom_site_label_2
_geom_bond_site_symmetry_1
_geom_bond_site_symmetry_2
_geom_bond_distance
_geom_bond_publ_flag
Cl1 C7 . . 1.796(3) no
O1 N1 . . 1.211(3) no
O2 N1 . . 1.208(3) no
N1 C3 . . 1.479(2) no
C1 C2 . . 1.380(3) no
C1 C6 . . 1.373(3) no
C2 C3 . . 1.374(3) no
C3 C4 . . 1.367(3) no
C4 C5 . . 1.387(3) no
C5 C6 . . 1.384(3) no
C5 C7 . . 1.493(3) no
C1 H1 . . 0.9300 no
C2 H2 . . 0.9300 no
C4 H4 . . 0.9300 no
C6 H6 . . 0.9300 no
C7 H7A . . 0.9700 no
C7 H7B . . 0.9700 no

loop_
_geom_contact_atom_site_label_1
_geom_contact_atom_site_label_2
_geom_contact_distance
_geom_contact_site_symmetry_1
_geom_contact_site_symmetry_2
_geom_contact_publ_flag
Cl1 H4 2.8900 . 2_655 no
O1 N1 3.230(3) . 3_776 no
O1 O1 3.217(3) . 3_776 no
O1 O1 3.218(3) . 3_786 no
O1 C2 3.410(3) . 3_776 no
O1 C3 3.399(3) . 3_776 no
O2 C6 3.374(3) . 4_565 no
O1 H2 2.4400 . . no
O1 H6 2.9000 . 4_575 no
O1 H2 2.6700 . 3_786 no
O2 H4 2.4200 . . no
O2 H6 2.6700 . 4_565 no
O2 H7B 2.8600 . 4_565 no
N1 O1 3.230(3) . 3_776 no
C1 C5 3.566(3) . 1_565 no
C2 C4 3.562(3) . 1_565 no
C2 O1 3.410(3) . 3_776 no
C3 O1 3.399(3) . 3_776 no
C4 C2 3.562(3) . 1_545 no
C5 C1 3.566(3) . 1_545 no
C6 C7 3.560(3) . 1_565 no
C6 O2 3.374(3) . 4_564 no
C7 C6 3.560(3) . 1_545 no
C1 H1 3.0400 . 2_745 no
C5 H7A 3.0900 . 1_565 no
C6 H7A 3.0400 . 1_565 no
H1 C1 3.0400 . 2_755 no
H2 O1 2.4400 . . no
H2 O1 2.6700 . 3_786 no
H4 O2 2.4200 . . no
H4 H7A 2.5100 . . no
H4 Cl1 2.8900 . 2_645 no
H6 H7B 2.3900 . . no
H6 O1 2.9000 . 4_574 no
H6 O2 2.6700 . 4_564 no
H7A C5 3.0900 . 1_545 no
H7A C6 3.0400 . 1_545 no
H7A H4 2.5100 . . no
H7B H6 2.3900 . . no
H7B O2 2.8600 . 4_564 no

loop_
_geom_hbond_atom_site_label_D
_geom_hbond_atom_site_label_H
_geom_hbond_atom_site_label_A
_geom_hbond_site_symmetry_A
_geom_hbond_distance_DH
_geom_hbond_distance_HA
_geom_hbond_distance_DA
_geom_hbond_angle_DHA
_geom_hbond_publ_flag
C2 H2 O1 3_786 0.93 2.67 3.583(3) 166.0 yes
C6 H6 O2 4_564 0.93 2.67 3.374(3) 133.0 yes

loop_
_geom_torsion_atom_site_label_1
_geom_torsion_atom_site_label_2
_geom_torsion_atom_site_label_3
_geom_torsion_atom_site_label_4
_geom_torsion_site_symmetry_1
_geom_torsion_site_symmetry_2
_geom_torsion_site_symmetry_3
_geom_torsion_site_symmetry_4
_geom_torsion
_geom_torsion_publ_flag
O1 N1 C3 C2 . . . . 8.1(3) no
O1 N1 C3 C4 . . . . -171.9(2) no
O2 N1 C3 C2 . . . . -171.8(2) no
O2 N1 C3 C4 . . . . 8.3(3) no
C6 C1 C2 C3 . . . . -0.1(3) no
C2 C1 C6 C5 . . . . 0.4(3) no
C1 C2 C3 N1 . . . . 180.0(2) no
C1 C2 C3 C4 . . . . -0.1(3) no
N1 C3 C4 C5 . . . . 179.84(18) no
C2 C3 C4 C5 . . . . -0.1(3) no
C3 C4 C5 C6 . . . . 0.4(3) no
C3 C4 C5 C7 . . . . -179.86(18) no
C4 C5 C6 C1 . . . . -0.5(3) no
C7 C5 C6 C1 . . . . 179.7(2) no
C4 C5 C7 Cl1 . . . . 81.5(2) no
C6 C5 C7 Cl1 . . . . -98.7(2) no

loop_
_cod_related_entry_id
_cod_related_entry_database
_cod_related_entry_code
1 ChemSpider 11581
